data_7021498
loop_
_publ_author_name
'Melen, Rebecca L.'
'Lough, Alan J.'
'Stephan, Douglas W.'

_publ_section_title
;
 Boron azides in Staudinger oxidations and cycloadditions.
;
_journal_issue 24
_journal_name_full 'Dalton transactions (Cambridge, England : 2003)'
_journal_page_first 8674
_journal_page_last 8683
_journal_paper_doi 10.1039/c3dt50791b
_journal_volume 42
_journal_year 2013
_chemical_formula_moiety 'C24 H49 B N P'
_chemical_formula_sum 'C24 H49 B N P'
_chemical_formula_weight 393.42
_chemical_name_systematic
;
?
;
_space_group_IT_number 2
_symmetry_cell_setting triclinic
_symmetry_space_group_name_Hall '-P 1'
_symmetry_space_group_name_H-M 'P -1'
_atom_sites_solution_hydrogens geom
_atom_sites_solution_primary direct
_atom_sites_solution_secondary difmap
_audit_creation_method SHELXL-97
_cell_angle_alpha 97.788(2)
_cell_angle_beta 100.943(2)
_cell_angle_gamma 106.893(2)
_cell_formula_units_Z 2
_cell_length_a 8.5008(4)
_cell_length_b 10.7942(5)
_cell_length_c 14.9113(6)
_cell_measurement_reflns_used 9996
_cell_measurement_temperature 150(2)
_cell_measurement_theta_max 27.50
_cell_measurement_theta_min 2.58
_cell_volume 1258.65(10)
_computing_cell_refinement 'Bruker SAINT'
_computing_data_collection 'Bruker APEX2'
_computing_data_reduction 'Bruker SHELXTL XPREP'
_computing_molecular_graphics 'Mercury v3.0'
_computing_publication_material 'Bruker SHELXTL XCIF'
_computing_structure_refinement 'SHELXL-97 (Sheldrick, 1997)'
_computing_structure_solution 'SHELXS-97 (Sheldrick, 1997)'
_diffrn_ambient_temperature 150(2)
_diffrn_measured_fraction_theta_full 0.991
_diffrn_measured_fraction_theta_max 0.991
_diffrn_measurement_device_type 'CCD area detector'
_diffrn_measurement_method 'phi and omega scans'
_diffrn_radiation_monochromator graphite
_diffrn_radiation_source 'fine-focus sealed tube'
_diffrn_radiation_type MoK\a
_diffrn_radiation_wavelength 0.71073
_diffrn_reflns_av_R_equivalents 0.0295
_diffrn_reflns_av_unetI/netI 0.0328
_diffrn_reflns_limit_h_max 11
_diffrn_reflns_limit_h_min -11
_diffrn_reflns_limit_k_max 13
_diffrn_reflns_limit_k_min -14
_diffrn_reflns_limit_l_max 18
_diffrn_reflns_limit_l_min -19
_diffrn_reflns_number 21428
_diffrn_reflns_theta_full 27.50
_diffrn_reflns_theta_max 27.50
_diffrn_reflns_theta_min 2.01
_exptl_absorpt_coefficient_mu 0.118
_exptl_absorpt_correction_T_max 0.9883
_exptl_absorpt_correction_T_min 0.9768
_exptl_absorpt_correction_type empirical
_exptl_absorpt_process_details sadabs
_exptl_crystal_colour colourless
_exptl_crystal_density_diffrn 1.038
_exptl_crystal_density_method 'not measured'
_exptl_crystal_description block
_exptl_crystal_F_000 440
_exptl_crystal_size_max 0.20
_exptl_crystal_size_mid 0.10
_exptl_crystal_size_min 0.10
_refine_diff_density_max 0.350
_refine_diff_density_min -0.219
_refine_diff_density_rms 0.042
_refine_ls_extinction_method none
_refine_ls_goodness_of_fit_ref 1.021
_refine_ls_hydrogen_treatment constr
_refine_ls_matrix_type full
_refine_ls_number_parameters 253
_refine_ls_number_reflns 5713
_refine_ls_number_restraints 0
_refine_ls_restrained_S_all 1.021
_refine_ls_R_factor_all 0.0504
_refine_ls_R_factor_gt 0.0387
_refine_ls_shift/su_max 0.001
_refine_ls_shift/su_mean 0.000
_refine_ls_structure_factor_coef Fsqd
_refine_ls_weighting_details 'calc w=1/[\s^2^(Fo^2^)+(0.0476P)^2^+0.4071P] where P=(Fo^2^+2Fc^2^)/3'
_refine_ls_weighting_scheme calc
_refine_ls_wR_factor_gt 0.0956
_refine_ls_wR_factor_ref 0.1025
_reflns_number_gt 4675
_reflns_number_total 5713
_reflns_threshold_expression >2sigma(I)
_cod_data_source_file c3dt50791b.txt
_cod_data_source_block compound_1b
_cod_depositor_comments
;
The following automatic conversions were performed:

'_symmetry_cell_setting' value 'Triclinic' changed to 'triclinic'
according to /home/saulius/struct/CIF-dictionaries/cif_core.dic
dictionary named 'cif_core.dic' version 2.4.2 from 2011-04-26.

Automatic conversion script
Id: cif_fix_values 1891 2012-01-12 08:04:46Z andrius 
;
_cod_original_sg_symbol_H-M P-1
_cod_database_code 7021498

loop_
_symmetry_equiv_pos_as_xyz
'x, y, z'
'-x, -y, -z'

loop_
_atom_site_label
_atom_site_type_symbol
_atom_site_fract_x
_atom_site_fract_y
_atom_site_fract_z
_atom_site_U_iso_or_equiv
_atom_site_adp_type
_atom_site_occupancy
_atom_site_symmetry_multiplicity
_atom_site_calc_flag
_atom_site_refinement_flags
P1 P 0.20192(4) 1.09536(3) 0.27898(2) 0.01473(9) Uani 1 1 d .
N1 N 0.17536(13) 0.94541(10) 0.25750(7) 0.0181(2) Uani 1 1 d .
C44 C 0.2989(2) 1.13057(15) 0.47522(9) 0.0305(3) Uani 1 1 d .
H44A H 0.3914 1.1574 0.5316 0.046 Uiso 1 1 calc R
H44B H 0.2445 1.0345 0.4624 0.046 Uiso 1 1 calc R
H44C H 0.2153 1.1743 0.4845 0.046 Uiso 1 1 calc R
C41 C 0.37009(17) 1.17074(13) 0.39220(9) 0.0219(3) Uani 1 1 d .
B1 B 0.18179(17) 0.82258(14) 0.22009(9) 0.0165(3) Uani 1 1 d .
C21 C 0.09264(16) 0.69768(12) 0.26169(8) 0.0177(3) Uani 1 1 d .
H21 H 0.1291 0.6221 0.2377 0.021 Uiso 1 1 calc R
C26 C 0.14661(18) 0.72681(13) 0.36891(9) 0.0235(3) Uani 1 1 d .
H26A H 0.2705 0.7453 0.3887 0.028 Uiso 1 1 calc R
H26B H 0.1220 0.8072 0.3935 0.028 Uiso 1 1 calc R
C25 C 0.0575(2) 0.61363(14) 0.41134(9) 0.0299(3) Uani 1 1 d .
H25A H 0.0933 0.5362 0.3937 0.036 Uiso 1 1 calc R
H25B H 0.0909 0.6407 0.4802 0.036 Uiso 1 1 calc R
C24 C -0.1335(2) 0.57530(16) 0.37807(10) 0.0351(4) Uani 1 1 d .
H24A H -0.1705 0.6494 0.4023 0.042 Uiso 1 1 calc R
H24B H -0.1878 0.4978 0.4033 0.042 Uiso 1 1 calc R
C34 C 0.45628(18) 1.19021(15) 0.18629(10) 0.0300(3) Uani 1 1 d .
H34A H 0.4866 1.2191 0.1305 0.045 Uiso 1 1 calc R
H34B H 0.4675 1.1026 0.1878 0.045 Uiso 1 1 calc R
H34C H 0.5321 1.2534 0.2421 0.045 Uiso 1 1 calc R
C31 C 0.27174(18) 1.18313(13) 0.18383(9) 0.0227(3) Uani 1 1 d .
C11 C 0.26994(17) 0.79462(13) 0.13687(9) 0.0205(3) Uani 1 1 d .
H11 H 0.3184 0.8804 0.1180 0.025 Uiso 1 1 calc R
C12 C 0.13940(17) 0.69846(14) 0.05130(9) 0.0228(3) Uani 1 1 d .
H12A H 0.0842 0.6150 0.0699 0.027 Uiso 1 1 calc R
H12B H 0.0506 0.7375 0.0296 0.027 Uiso 1 1 calc R
C13 C 0.21932(19) 0.66774(15) -0.02912(9) 0.0272(3) Uani 1 1 d .
H13A H 0.1317 0.6025 -0.0811 0.033 Uiso 1 1 calc R
H13B H 0.2647 0.7494 -0.0522 0.033 Uiso 1 1 calc R
C14 C 0.3613(2) 0.61292(15) 0.00246(10) 0.0298(3) Uani 1 1 d .
H14A H 0.4147 0.5978 -0.0497 0.036 Uiso 1 1 calc R
H14B H 0.3140 0.5269 0.0199 0.036 Uiso 1 1 calc R
C16 C 0.41522(18) 0.73929(16) 0.16623(10) 0.0297(3) Uani 1 1 d .
H16A H 0.5039 0.8047 0.2177 0.036 Uiso 1 1 calc R
H16B H 0.3714 0.6578 0.1899 0.036 Uiso 1 1 calc R
C22 C -0.10153(17) 0.65548(13) 0.22934(9) 0.0223(3) Uani 1 1 d .
H22A H -0.1387 0.7323 0.2469 0.027 Uiso 1 1 calc R
H22B H -0.1356 0.6282 0.1605 0.027 Uiso 1 1 calc R
C23 C -0.19084(19) 0.54172(14) 0.27173(10) 0.0303(3) Uani 1 1 d .
H23A H -0.3149 0.5229 0.2525 0.036 Uiso 1 1 calc R
H23B H -0.1657 0.4612 0.2478 0.036 Uiso 1 1 calc R
C51 C -0.00598(17) 1.11554(13) 0.29314(10) 0.0235(3) Uani 1 1 d .
C54 C 0.0068(2) 1.25601(15) 0.33815(12) 0.0348(4) Uani 1 1 d .
H54A H -0.1068 1.2594 0.3392 0.052 Uiso 1 1 calc R
H54B H 0.0583 1.3188 0.3018 0.052 Uiso 1 1 calc R
H54C H 0.0771 1.2794 0.4021 0.052 Uiso 1 1 calc R
C53 C -0.08463(19) 1.01905(15) 0.35208(12) 0.0323(3) Uani 1 1 d .
H53A H -0.2025 1.0151 0.3479 0.048 Uiso 1 1 calc R
H53B H -0.0203 1.0498 0.4173 0.048 Uiso 1 1 calc R
H53C H -0.0812 0.9308 0.3286 0.048 Uiso 1 1 calc R
C52 C -0.13066(19) 1.07483(17) 0.19673(12) 0.0378(4) Uani 1 1 d .
H52A H -0.1285 0.9904 0.1641 0.057 Uiso 1 1 calc R
H52B H -0.0977 1.1428 0.1602 0.057 Uiso 1 1 calc R
H52C H -0.2453 1.0653 0.2044 0.057 Uiso 1 1 calc R
C43 C 0.51269(18) 1.10989(15) 0.38986(10) 0.0305(3) Uani 1 1 d .
H43A H 0.5716 1.1400 0.3423 0.046 Uiso 1 1 calc R
H43B H 0.4640 1.0132 0.3747 0.046 Uiso 1 1 calc R
H43C H 0.5933 1.1377 0.4510 0.046 Uiso 1 1 calc R
C42 C 0.4455(2) 1.32231(14) 0.41261(11) 0.0332(3) Uani 1 1 d .
H42A H 0.3546 1.3609 0.4137 0.050 Uiso 1 1 calc R
H42B H 0.5025 1.3500 0.3639 0.050 Uiso 1 1 calc R
H42C H 0.5276 1.3527 0.4733 0.050 Uiso 1 1 calc R
C33 C 0.2589(2) 1.32288(14) 0.18629(11) 0.0340(4) Uani 1 1 d .
H33A H 0.3212 1.3791 0.2475 0.051 Uiso 1 1 calc R
H33B H 0.1396 1.3179 0.1753 0.051 Uiso 1 1 calc R
H33C H 0.3076 1.3607 0.1376 0.051 Uiso 1 1 calc R
C32 C 0.1656(2) 1.09603(15) 0.08849(9) 0.0310(3) Uani 1 1 d .
H32A H 0.0511 1.1024 0.0773 0.046 Uiso 1 1 calc R
H32B H 0.1592 1.0039 0.0884 0.046 Uiso 1 1 calc R
H32C H 0.2190 1.1264 0.0392 0.046 Uiso 1 1 calc R
C15 C 0.4943(2) 0.70762(18) 0.08532(11) 0.0361(4) Uani 1 1 d .
H15A H 0.5495 0.7905 0.0661 0.043 Uiso 1 1 calc R
H15B H 0.5823 0.6677 0.1064 0.043 Uiso 1 1 calc R

loop_
_atom_site_aniso_label
_atom_site_aniso_U_11
_atom_site_aniso_U_22
_atom_site_aniso_U_33
_atom_site_aniso_U_23
_atom_site_aniso_U_13
_atom_site_aniso_U_12
P1 0.01473(16) 0.01263(16) 0.01690(15) 0.00301(11) 0.00409(12) 0.00437(12)
N1 0.0193(5) 0.0155(5) 0.0198(5) 0.0033(4) 0.0056(4) 0.0057(4)
C44 0.0413(9) 0.0305(8) 0.0193(6) 0.0032(6) 0.0065(6) 0.0125(7)
C41 0.0225(7) 0.0194(7) 0.0192(6) 0.0000(5) 0.0005(5) 0.0047(5)
B1 0.0147(6) 0.0165(7) 0.0161(6) 0.0024(5) 0.0014(5) 0.0038(6)
C21 0.0203(6) 0.0138(6) 0.0184(6) 0.0015(5) 0.0045(5) 0.0054(5)
C26 0.0294(7) 0.0186(7) 0.0188(6) 0.0031(5) 0.0017(5) 0.0050(6)
C25 0.0462(9) 0.0214(7) 0.0202(6) 0.0067(5) 0.0077(6) 0.0076(7)
C24 0.0427(9) 0.0303(8) 0.0314(8) 0.0091(6) 0.0184(7) 0.0031(7)
C34 0.0272(8) 0.0297(8) 0.0345(8) 0.0107(6) 0.0160(6) 0.0039(6)
C31 0.0262(7) 0.0197(7) 0.0228(6) 0.0083(5) 0.0073(5) 0.0055(6)
C11 0.0241(7) 0.0155(6) 0.0235(6) 0.0034(5) 0.0097(5) 0.0065(5)
C12 0.0244(7) 0.0282(7) 0.0183(6) 0.0043(5) 0.0056(5) 0.0124(6)
C13 0.0349(8) 0.0301(8) 0.0194(6) 0.0047(6) 0.0090(6) 0.0135(7)
C14 0.0413(9) 0.0294(8) 0.0283(7) 0.0064(6) 0.0178(6) 0.0195(7)
C16 0.0214(7) 0.0424(9) 0.0245(7) -0.0005(6) 0.0039(5) 0.0135(7)
C22 0.0213(7) 0.0186(7) 0.0228(6) 0.0028(5) 0.0034(5) 0.0022(5)
C23 0.0274(8) 0.0237(7) 0.0330(8) 0.0051(6) 0.0084(6) -0.0024(6)
C51 0.0191(7) 0.0202(7) 0.0342(7) 0.0044(6) 0.0092(6) 0.0098(6)
C54 0.0375(9) 0.0258(8) 0.0518(9) 0.0081(7) 0.0211(7) 0.0195(7)
C53 0.0249(7) 0.0280(8) 0.0505(9) 0.0091(7) 0.0220(7) 0.0097(6)
C52 0.0199(7) 0.0458(10) 0.0467(9) 0.0072(8) 0.0015(7) 0.0144(7)
C43 0.0220(7) 0.0361(8) 0.0289(7) 0.0032(6) -0.0034(6) 0.0104(6)
C42 0.0333(8) 0.0227(7) 0.0317(7) -0.0033(6) 0.0002(6) -0.0002(6)
C33 0.0462(9) 0.0231(7) 0.0372(8) 0.0163(6) 0.0129(7) 0.0116(7)
C32 0.0396(9) 0.0344(8) 0.0195(6) 0.0084(6) 0.0050(6) 0.0132(7)
C15 0.0272(8) 0.0517(10) 0.0346(8) 0.0033(7) 0.0117(6) 0.0202(7)

loop_
_atom_type_symbol
_atom_type_description
_atom_type_scat_dispersion_real
_atom_type_scat_dispersion_imag
_atom_type_scat_source
C C 0.0033 0.0016 'International Tables Vol C Tables 4.2.6.8 and 6.1.1.4'
H H 0.0000 0.0000 'International Tables Vol C Tables 4.2.6.8 and 6.1.1.4'
N N 0.0061 0.0033 'International Tables Vol C Tables 4.2.6.8 and 6.1.1.4'
B B 0.0013 0.0007 'International Tables Vol C Tables 4.2.6.8 and 6.1.1.4'
P P 0.1023 0.0942 'International Tables Vol C Tables 4.2.6.8 and 6.1.1.4'

loop_
_geom_angle_atom_site_label_1
_geom_angle_atom_site_label_2
_geom_angle_atom_site_label_3
_geom_angle
N1 P1 C51 107.54(6)
N1 P1 C41 107.67(6)
C51 P1 C41 110.08(6)
N1 P1 C31 113.35(6)
C51 P1 C31 109.14(6)
C41 P1 C31 109.02(6)
B1 N1 P1 162.80(10)
C41 C44 H44A 109.5
C41 C44 H44B 109.5
H44A C44 H44B 109.5
C41 C44 H44C 109.5
H44A C44 H44C 109.5
H44B C44 H44C 109.5
C42 C41 C44 107.86(11)
C42 C41 C43 109.55(12)
C44 C41 C43 105.56(11)
C42 C41 P1 115.08(9)
C44 C41 P1 110.40(9)
C43 C41 P1 107.97(9)
N1 B1 C11 124.88(12)
N1 B1 C21 118.12(11)
C11 B1 C21 116.99(11)
C22 C21 C26 109.71(11)
C22 C21 B1 111.17(10)
C26 C21 B1 111.59(10)
C22 C21 H21 108.1
C26 C21 H21 108.1
B1 C21 H21 108.1
C25 C26 C21 113.23(11)
C25 C26 H26A 108.9
C21 C26 H26A 108.9
C25 C26 H26B 108.9
C21 C26 H26B 108.9
H26A C26 H26B 107.7
C24 C25 C26 111.08(12)
C24 C25 H25A 109.4
C26 C25 H25A 109.4
C24 C25 H25B 109.4
C26 C25 H25B 109.4
H25A C25 H25B 108.0
C25 C24 C23 111.56(12)
C25 C24 H24A 109.3
C23 C24 H24A 109.3
C25 C24 H24B 109.3
C23 C24 H24B 109.3
H24A C24 H24B 108.0
C31 C34 H34A 109.5
C31 C34 H34B 109.5
H34A C34 H34B 109.5
C31 C34 H34C 109.5
H34A C34 H34C 109.5
H34B C34 H34C 109.5
C33 C31 C34 108.62(12)
C33 C31 C32 108.01(11)
C34 C31 C32 105.66(11)
C33 C31 P1 117.09(10)
C34 C31 P1 108.59(9)
C32 C31 P1 108.29(9)
C16 C11 C12 109.21(10)
C16 C11 B1 112.55(11)
C12 C11 B1 111.04(11)
C16 C11 H11 108.0
C12 C11 H11 108.0
B1 C11 H11 108.0
C13 C12 C11 112.56(11)
C13 C12 H12A 109.1
C11 C12 H12A 109.1
C13 C12 H12B 109.1
C11 C12 H12B 109.1
H12A C12 H12B 107.8
C14 C13 C12 110.77(11)
C14 C13 H13A 109.5
C12 C13 H13A 109.5
C14 C13 H13B 109.5
C12 C13 H13B 109.5
H13A C13 H13B 108.1
C13 C14 C15 111.03(12)
C13 C14 H14A 109.4
C15 C14 H14A 109.4
C13 C14 H14B 109.4
C15 C14 H14B 109.4
H14A C14 H14B 108.0
C15 C16 C11 112.28(12)
C15 C16 H16A 109.1
C11 C16 H16A 109.1
C15 C16 H16B 109.1
C11 C16 H16B 109.1
H16A C16 H16B 107.9
C23 C22 C21 112.66(11)
C23 C22 H22A 109.1
C21 C22 H22A 109.1
C23 C22 H22B 109.1
C21 C22 H22B 109.1
H22A C22 H22B 107.8
C24 C23 C22 111.20(11)
C24 C23 H23A 109.4
C22 C23 H23A 109.4
C24 C23 H23B 109.4
C22 C23 H23B 109.4
H23A C23 H23B 108.0
C54 C51 C52 108.90(12)
C54 C51 C53 108.57(12)
C52 C51 C53 106.18(12)
C54 C51 P1 114.62(10)
C52 C51 P1 108.69(10)
C53 C51 P1 109.55(9)
C51 C54 H54A 109.5
C51 C54 H54B 109.5
H54A C54 H54B 109.5
C51 C54 H54C 109.5
H54A C54 H54C 109.5
H54B C54 H54C 109.5
C51 C53 H53A 109.5
C51 C53 H53B 109.5
H53A C53 H53B 109.5
C51 C53 H53C 109.5
H53A C53 H53C 109.5
H53B C53 H53C 109.5
C51 C52 H52A 109.5
C51 C52 H52B 109.5
H52A C52 H52B 109.5
C51 C52 H52C 109.5
H52A C52 H52C 109.5
H52B C52 H52C 109.5
C41 C43 H43A 109.5
C41 C43 H43B 109.5
H43A C43 H43B 109.5
C41 C43 H43C 109.5
H43A C43 H43C 109.5
H43B C43 H43C 109.5
C41 C42 H42A 109.5
C41 C42 H42B 109.5
H42A C42 H42B 109.5
C41 C42 H42C 109.5
H42A C42 H42C 109.5
H42B C42 H42C 109.5
C31 C33 H33A 109.5
C31 C33 H33B 109.5
H33A C33 H33B 109.5
C31 C33 H33C 109.5
H33A C33 H33C 109.5
H33B C33 H33C 109.5
C31 C32 H32A 109.5
C31 C32 H32B 109.5
H32A C32 H32B 109.5
C31 C32 H32C 109.5
H32A C32 H32C 109.5
H32B C32 H32C 109.5
C14 C15 C16 111.19(12)
C14 C15 H15A 109.4
C16 C15 H15A 109.4
C14 C15 H15B 109.4
C16 C15 H15B 109.4
H15A C15 H15B 108.0

loop_
_geom_bond_atom_site_label_1
_geom_bond_atom_site_label_2
_geom_bond_distance
P1 N1 1.5469(11)
P1 C51 1.8890(13)
P1 C41 1.8951(13)
P1 C31 1.9026(13)
N1 B1 1.3876(17)
C44 C41 1.5376(19)
C44 H44A 0.9800
C44 H44B 0.9800
C44 H44C 0.9800
C41 C42 1.5368(19)
C41 C43 1.5410(19)
B1 C11 1.6048(18)
B1 C21 1.6088(19)
C21 C22 1.5381(18)
C21 C26 1.5385(17)
C21 H21 1.0000
C26 C25 1.5233(19)
C26 H26A 0.9900
C26 H26B 0.9900
C25 C24 1.517(2)
C25 H25A 0.9900
C25 H25B 0.9900
C24 C23 1.527(2)
C24 H24A 0.9900
C24 H24B 0.9900
C34 C31 1.541(2)
C34 H34A 0.9800
C34 H34B 0.9800
C34 H34C 0.9800
C31 C33 1.5399(19)
C31 C32 1.5418(19)
C11 C16 1.5388(19)
C11 C12 1.5397(18)
C11 H11 1.0000
C12 C13 1.5303(18)
C12 H12A 0.9900
C12 H12B 0.9900
C13 C14 1.518(2)
C13 H13A 0.9900
C13 H13B 0.9900
C14 C15 1.518(2)
C14 H14A 0.9900
C14 H14B 0.9900
C16 C15 1.5341(19)
C16 H16A 0.9900
C16 H16B 0.9900
C22 C23 1.5279(19)
C22 H22A 0.9900
C22 H22B 0.9900
C23 H23A 0.9900
C23 H23B 0.9900
C51 C54 1.5369(19)
C51 C52 1.537(2)
C51 C53 1.540(2)
C54 H54A 0.9800
C54 H54B 0.9800
C54 H54C 0.9800
C53 H53A 0.9800
C53 H53B 0.9800
C53 H53C 0.9800
C52 H52A 0.9800
C52 H52B 0.9800
C52 H52C 0.9800
C43 H43A 0.9800
C43 H43B 0.9800
C43 H43C 0.9800
C42 H42A 0.9800
C42 H42B 0.9800
C42 H42C 0.9800
C33 H33A 0.9800
C33 H33B 0.9800
C33 H33C 0.9800
C32 H32A 0.9800
C32 H32B 0.9800
C32 H32C 0.9800
C15 H15A 0.9900
C15 H15B 0.9900

loop_
_geom_torsion_atom_site_label_1
_geom_torsion_atom_site_label_2
_geom_torsion_atom_site_label_3
_geom_torsion_atom_site_label_4
_geom_torsion
C51 P1 N1 B1 140.2(3)
C41 P1 N1 B1 -101.2(3)
C31 P1 N1 B1 19.5(3)
N1 P1 C41 C42 165.44(10)
C51 P1 C41 C42 -77.60(12)
C31 P1 C41 C42 42.08(12)
N1 P1 C41 C44 -72.19(10)
C51 P1 C41 C44 44.76(11)
C31 P1 C41 C44 164.45(9)
N1 P1 C41 C43 42.74(11)
C51 P1 C41 C43 159.69(10)
C31 P1 C41 C43 -80.62(11)
P1 N1 B1 C11 -5.0(4)
P1 N1 B1 C21 175.8(3)
N1 B1 C21 C22 73.44(14)
C11 B1 C21 C22 -105.79(12)
N1 B1 C21 C26 -49.40(15)
C11 B1 C21 C26 131.37(12)
C22 C21 C26 C25 53.16(15)
B1 C21 C26 C25 176.83(11)
C21 C26 C25 C24 -54.95(16)
C26 C25 C24 C23 55.19(16)
N1 P1 C31 C33 165.23(10)
C51 P1 C31 C33 45.41(12)
C41 P1 C31 C33 -74.87(12)
N1 P1 C31 C34 -71.37(10)
C51 P1 C31 C34 168.81(9)
C41 P1 C31 C34 48.53(11)
N1 P1 C31 C32 42.90(11)
C51 P1 C31 C32 -76.92(10)
C41 P1 C31 C32 162.81(9)
N1 B1 C11 C16 119.31(14)
C21 B1 C11 C16 -61.51(15)
N1 B1 C11 C12 -117.91(13)
C21 B1 C11 C12 61.27(14)
C16 C11 C12 C13 -54.46(15)
B1 C11 C12 C13 -179.15(11)
C11 C12 C13 C14 56.45(16)
C12 C13 C14 C15 -56.43(17)
C12 C11 C16 C15 53.93(16)
B1 C11 C16 C15 177.73(12)
C26 C21 C22 C23 -53.00(14)
B1 C21 C22 C23 -176.91(11)
C25 C24 C23 C22 -55.42(17)
C21 C22 C23 C24 54.94(16)
N1 P1 C51 C54 165.61(10)
C41 P1 C51 C54 48.57(12)
C31 P1 C51 C54 -71.04(12)
N1 P1 C51 C52 -72.30(11)
C41 P1 C51 C52 170.66(10)
C31 P1 C51 C52 51.04(11)
N1 P1 C51 C53 43.30(11)
C41 P1 C51 C53 -73.73(11)
C31 P1 C51 C53 166.65(9)
C13 C14 C15 C16 56.30(18)
C11 C16 C15 C14 -55.84(18)
